data_1540588
loop_
_publ_author_name
'Decortes, Antonello'
'Haak, Robert M.'
'Mart\'in, Carmen'
'Belmonte, Marta Mart\'inez'
'Martin, Eddy'
'Benet-Buchholz, Jordi'
'Kleij, Arjan W.'

_publ_section_title
;
 Copolymerization of CO2and Cyclohexene Oxide Mediated by Yb(salen)-Based
 Complexes
;
_journal_issue 22
_journal_name_full Macromolecules
_journal_page_first 8197
_journal_paper_doi 10.1021/acs.macromol.5b01880
_journal_volume 48
_journal_year 2015
_chemical_formula_sum 'C58 H72 Br4 N9 O10 Yb'
_chemical_formula_weight 1547.93
_chemical_name_systematic
; 
 ? 
;
_space_group_IT_number 14
_symmetry_cell_setting monoclinic
_symmetry_space_group_name_Hall '-P 2yn'
_symmetry_space_group_name_H-M 'P 1 21/n 1'
_atom_sites_solution_hydrogens geom
_atom_sites_solution_primary direct
_atom_sites_solution_secondary difmap
_audit_creation_method SHELXL-97
_cell_angle_alpha 90.00
_cell_angle_beta 96.682(2)
_cell_angle_gamma 90.00
_cell_formula_units_Z 4
_cell_length_a 16.2698(11)
_cell_length_b 15.1873(9)
_cell_length_c 25.1775(16)
_cell_measurement_reflns_used 9927
_cell_measurement_temperature 100(2)
_cell_measurement_theta_max 29.52
_cell_measurement_theta_min 2.52
_cell_volume 6179.0(7)
_computing_cell_refinement 'Bruker APEX2 v2011.4-0'
_computing_data_collection 'Bruker APEX2 v2011.4-0'
_computing_data_reduction 'Bruker SAINT V7.60A'
_computing_molecular_graphics 'Bruker SHELXTL'
_computing_publication_material 'Bruker SHELXTL'
_computing_structure_refinement 'SHELXL-97 (Sheldrick, 2008)'
_computing_structure_solution 'SHELXS-97 (Sheldrick, 2008)'
_diffrn_ambient_temperature 100(2)
_diffrn_detector_area_resol_mean 512
_diffrn_detector_type '4K CCD area detector APEX II'
_diffrn_measured_fraction_theta_full 0.988
_diffrn_measured_fraction_theta_max 0.835
_diffrn_measurement_device_type 'APEX DUO Kappa 4-axis goniometer'
_diffrn_measurement_method
;
 Fullsphere data collection, phi and omega scans
;
_diffrn_measurement_specimen_support 'magnetic support with MicroMount'
_diffrn_radiation_monochromator 'Quazar MX Multilayer Optics'
_diffrn_radiation_type MoK\a
_diffrn_radiation_wavelength 0.71073
_diffrn_reflns_av_R_equivalents 0.0363
_diffrn_reflns_av_sigmaI/netI 0.0543
_diffrn_reflns_limit_h_max 22
_diffrn_reflns_limit_h_min -22
_diffrn_reflns_limit_k_max 19
_diffrn_reflns_limit_k_min -19
_diffrn_reflns_limit_l_max 35
_diffrn_reflns_limit_l_min -35
_diffrn_reflns_number 39318
_diffrn_reflns_theta_full 25.00
_diffrn_reflns_theta_max 30.14
_diffrn_reflns_theta_min 1.57
_diffrn_source 'Microfocus source E025 IuS'
_diffrn_source_current 0.6
_diffrn_source_power 50
_diffrn_source_size '0.2 mm x 0.2 mm fine focus'
_diffrn_source_type 'Bruker APEX DUO'
_exptl_absorpt_coefficient_mu 4.163
_exptl_absorpt_correction_T_max 0.8189
_exptl_absorpt_correction_T_min 0.2867
_exptl_absorpt_correction_type empirical
_exptl_absorpt_process_details
; 
 SADABS Version 2008/1 Bruker-Nonius
 Blessing, Acta Cryst. (1995) A51 33-38
;
_exptl_crystal_colour yellow
_exptl_crystal_density_diffrn 1.664
_exptl_crystal_density_method 'not measured'
_exptl_crystal_description needle
_exptl_crystal_F_000 3092
_exptl_crystal_size_max 0.40
_exptl_crystal_size_mid 0.05
_exptl_crystal_size_min 0.05
_refine_diff_density_max 0.915
_refine_diff_density_min -0.645
_refine_diff_density_rms 0.120
_refine_ls_extinction_method none
_refine_ls_goodness_of_fit_ref 1.019
_refine_ls_hydrogen_treatment noref
_refine_ls_matrix_type full
_refine_ls_number_parameters 748
_refine_ls_number_reflns 15248
_refine_ls_number_restraints 0
_refine_ls_restrained_S_all 1.019
_refine_ls_R_factor_all 0.0511
_refine_ls_R_factor_gt 0.0325
_refine_ls_shift/su_max 0.001
_refine_ls_shift/su_mean 0.000
_refine_ls_structure_factor_coef Fsqd
_refine_ls_weighting_details 'calc w=1/[\s^2^(Fo^2^)+(0.0289P)^2^+0.5200P] where P=(Fo^2^+2Fc^2^)/3'
_refine_ls_weighting_scheme calc
_refine_ls_wR_factor_gt 0.0649
_refine_ls_wR_factor_ref 0.0706
_reflns_number_gt 11787
_reflns_number_total 15248
_reflns_threshold_expression >2sigma(I)
_cod_data_source_file ma5b01880_si_003.cif
_cod_data_source_block mo_deca065_0m
_cod_depositor_comments
;
The following automatic conversions were performed:

'_symmetry_cell_setting' value 'Monoclinic' changed to 'monoclinic'
according to
/usr/data/users/saulius/crontab/automatic-downloads/current/ACS/lib/dictionaries/cif_core.dic
dictionary named 'cif_core.dic' version 2.4.2 from 2011-04-26.

Automatic conversion script
Id: cif_fix_values 4268 2015-11-12 08:31:59Z antanas 
;
_cod_original_sg_symbol_H-M P2(1)/n
_cod_database_code 1540588

loop_
_symmetry_equiv_pos_as_xyz
'x, y, z'
'-x+1/2, y+1/2, -z+1/2'
'-x, -y, -z'
'x-1/2, -y-1/2, z-1/2'

loop_
_atom_site_label
_atom_site_type_symbol
_atom_site_fract_x
_atom_site_fract_y
_atom_site_fract_z
_atom_site_U_iso_or_equiv
_atom_site_adp_type
_atom_site_occupancy
_atom_site_symmetry_multiplicity
_atom_site_calc_flag
_atom_site_refinement_flags
Yb1 Yb 0.481466(8) 0.256633(8) 0.147270(5) 0.01093(4) Uani 1 1 d .
Br1 Br 0.296966(19) 0.04005(2) 0.223782(13) 0.02013(8) Uani 1 1 d .
Br2 Br 0.67757(2) 0.08855(2) 0.052479(16) 0.02998(9) Uani 1 1 d .
Br3 Br 0.32615(2) 0.40797(2) -0.004710(13) 0.02128(8) Uani 1 1 d .
Br4 Br 0.63130(2) 0.48502(2) 0.266209(13) 0.01964(7) Uani 1 1 d .
O1 O 0.38385(12) 0.20491(13) 0.19237(8) 0.0145(5) Uani 1 1 d .
O2 O 0.58933(13) 0.23498(13) 0.10232(8) 0.0171(5) Uani 1 1 d .
O3 O 0.39363(12) 0.27014(13) 0.07357(8) 0.0150(5) Uani 1 1 d .
O4 O 0.55934(12) 0.31618(13) 0.21632(8) 0.0139(4) Uani 1 1 d .
N1 N 0.39401(14) 0.38388(16) 0.16751(9) 0.0109(5) Uani 1 1 d .
N2 N 0.52052(14) 0.39994(16) 0.10810(9) 0.0129(5) Uani 1 1 d .
N3 N 0.45814(14) 0.10624(16) 0.10533(10) 0.0127(5) Uani 1 1 d .
N4 N 0.55683(15) 0.13491(16) 0.19719(9) 0.0139(5) Uani 1 1 d .
C1 C 0.30504(18) 0.2187(2) 0.19111(11) 0.0132(6) Uani 1 1 d .
C2 C 0.25029(18) 0.1517(2) 0.20289(11) 0.0143(6) Uani 1 1 d .
C3 C 0.16656(19) 0.1635(2) 0.20144(11) 0.0168(7) Uani 1 1 d .
H3 H 0.1322 0.1153 0.2085 0.020 Uiso 1 1 calc R
C4 C 0.13138(19) 0.2464(2) 0.18954(12) 0.0187(7) Uani 1 1 d .
H4 H 0.0733 0.2549 0.1883 0.022 Uiso 1 1 calc R
C5 C 0.18218(19) 0.3152(2) 0.17972(12) 0.0172(7) Uani 1 1 d .
H5 H 0.1590 0.3721 0.1730 0.021 Uiso 1 1 calc R
C6 C 0.26772(18) 0.3032(2) 0.17939(11) 0.0138(6) Uani 1 1 d .
C7 C 0.31541(18) 0.3802(2) 0.17050(11) 0.0128(6) Uani 1 1 d .
H7 H 0.2860 0.4343 0.1664 0.015 Uiso 1 1 calc R
C8 C 0.42988(18) 0.4689(2) 0.16450(11) 0.0139(6) Uani 1 1 d .
C9 C 0.40552(19) 0.5414(2) 0.19224(12) 0.0171(7) Uani 1 1 d .
H9 H 0.3615 0.5358 0.2137 0.021 Uiso 1 1 calc R
C10 C 0.44474(19) 0.6219(2) 0.18901(12) 0.0187(7) Uani 1 1 d .
H10 H 0.4272 0.6713 0.2079 0.022 Uiso 1 1 calc R
C11 C 0.50951(19) 0.6301(2) 0.15820(12) 0.0160(7) Uani 1 1 d .
H11 H 0.5363 0.6853 0.1558 0.019 Uiso 1 1 calc R
C12 C 0.53524(18) 0.5582(2) 0.13102(11) 0.0151(7) Uani 1 1 d .
H12 H 0.5803 0.5640 0.1104 0.018 Uiso 1 1 calc R
C13 C 0.49582(18) 0.4770(2) 0.13348(11) 0.0131(6) Uani 1 1 d .
C14 C 0.54617(17) 0.4092(2) 0.06158(11) 0.0132(6) Uani 1 1 d .
H14 H 0.5411 0.4660 0.0458 0.016 Uiso 1 1 calc R
C15 C 0.58149(17) 0.3412(2) 0.03182(11) 0.0132(6) Uani 1 1 d .
C16 C 0.59804(18) 0.3602(2) -0.02034(12) 0.0181(7) Uani 1 1 d .
H16 H 0.5818 0.4158 -0.0353 0.022 Uiso 1 1 calc R
C17 C 0.63679(19) 0.3016(2) -0.05062(13) 0.0231(8) Uani 1 1 d .
H17 H 0.6465 0.3160 -0.0861 0.028 Uiso 1 1 calc R
C18 C 0.6615(2) 0.2209(2) -0.02828(13) 0.0223(8) Uani 1 1 d .
H18 H 0.6899 0.1802 -0.0482 0.027 Uiso 1 1 calc R
C19 C 0.64512(18) 0.1995(2) 0.02242(13) 0.0165(7) Uani 1 1 d .
C20 C 0.60357(17) 0.2573(2) 0.05478(12) 0.0143(6) Uani 1 1 d .
C21 C 0.39277(17) 0.24036(19) 0.02537(12) 0.0132(6) Uani 1 1 d .
C22 C 0.36216(18) 0.2923(2) -0.01969(12) 0.0149(6) Uani 1 1 d .
C23 C 0.35875(19) 0.2636(2) -0.07153(12) 0.0184(7) Uani 1 1 d .
H23 H 0.3373 0.3009 -0.1001 0.022 Uiso 1 1 calc R
C24 C 0.38658(19) 0.1802(2) -0.08214(12) 0.0189(7) Uani 1 1 d .
H24 H 0.3852 0.1601 -0.1180 0.023 Uiso 1 1 calc R
C25 C 0.41641(18) 0.1266(2) -0.04008(12) 0.0172(7) Uani 1 1 d .
H25 H 0.4354 0.0693 -0.0475 0.021 Uiso 1 1 calc R
C26 C 0.41958(17) 0.1541(2) 0.01332(11) 0.0134(6) Uani 1 1 d .
C27 C 0.44479(18) 0.0908(2) 0.05469(11) 0.0144(6) Uani 1 1 d .
H27 H 0.4523 0.0319 0.0435 0.017 Uiso 1 1 calc R
C28 C 0.47202(18) 0.0339(2) 0.14072(12) 0.0147(6) Uani 1 1 d .
C29 C 0.43583(19) -0.0485(2) 0.13143(13) 0.0188(7) Uani 1 1 d .
H29 H 0.4030 -0.0601 0.0984 0.023 Uiso 1 1 calc R
C30 C 0.44737(19) -0.1136(2) 0.16991(13) 0.0219(7) Uani 1 1 d .
H30 H 0.4232 -0.1700 0.1629 0.026 Uiso 1 1 calc R
C31 C 0.4939(2) -0.0973(2) 0.21863(13) 0.0215(7) Uani 1 1 d .
H31 H 0.5003 -0.1416 0.2454 0.026 Uiso 1 1 calc R
C32 C 0.53111(19) -0.0153(2) 0.22789(13) 0.0202(7) Uani 1 1 d .
H32 H 0.5632 -0.0040 0.2612 0.024 Uiso 1 1 calc R
C33 C 0.52191(18) 0.0497(2) 0.18926(12) 0.0141(6) Uani 1 1 d .
C34 C 0.63137(19) 0.1402(2) 0.22068(11) 0.0166(7) Uani 1 1 d .
H34 H 0.6604 0.0864 0.2276 0.020 Uiso 1 1 calc R
C35 C 0.67512(18) 0.2202(2) 0.23756(12) 0.0149(6) Uani 1 1 d .
C36 C 0.75863(19) 0.2120(2) 0.25886(12) 0.0188(7) Uani 1 1 d .
H36 H 0.7845 0.1559 0.2588 0.023 Uiso 1 1 calc R
C37 C 0.80373(19) 0.2830(2) 0.27973(13) 0.0216(7) Uani 1 1 d .
H37 H 0.8607 0.2767 0.2925 0.026 Uiso 1 1 calc R
C38 C 0.7650(2) 0.3641(2) 0.28192(12) 0.0206(7) Uani 1 1 d .
H38 H 0.7951 0.4132 0.2973 0.025 Uiso 1 1 calc R
C39 C 0.68317(19) 0.3733(2) 0.26180(11) 0.0158(7) Uani 1 1 d .
C40 C 0.63478(18) 0.3044(2) 0.23661(11) 0.0134(6) Uani 1 1 d .
N1S N 0.42917(17) 0.28137(19) 0.34183(11) 0.0245(7) Uani 1 1 d .
H1S H 0.4380 0.2873 0.3788 0.029 Uiso 1 1 calc R
C1S C 0.3376(2) 0.2734(3) 0.32616(14) 0.0426(11) Uani 1 1 d .
H1S1 H 0.3111 0.3301 0.3335 0.051 Uiso 1 1 calc R
H1S2 H 0.3274 0.2625 0.2872 0.051 Uiso 1 1 calc R
C2S C 0.2974(3) 0.2016(3) 0.35462(16) 0.0477(12) Uani 1 1 d .
H2S1 H 0.3181 0.1443 0.3441 0.071 Uiso 1 1 calc R
H2S2 H 0.2373 0.2041 0.3451 0.071 Uiso 1 1 calc R
H2S3 H 0.3104 0.2092 0.3933 0.071 Uiso 1 1 calc R
C3S C 0.4756(2) 0.2011(3) 0.32691(14) 0.0362(10) Uani 1 1 d .
H3S1 H 0.4752 0.1991 0.2876 0.043 Uiso 1 1 calc R
H3S2 H 0.4472 0.1477 0.3380 0.043 Uiso 1 1 calc R
C4S C 0.5644(2) 0.2010(3) 0.35308(15) 0.0383(10) Uani 1 1 d .
H4S1 H 0.5934 0.2526 0.3412 0.057 Uiso 1 1 calc R
H4S2 H 0.5922 0.1473 0.3429 0.057 Uiso 1 1 calc R
H4S3 H 0.5651 0.2029 0.3920 0.057 Uiso 1 1 calc R
C5S C 0.4619(2) 0.3630(2) 0.31769(14) 0.0306(9) Uani 1 1 d .
H5S1 H 0.5231 0.3618 0.3236 0.037 Uiso 1 1 calc R
H5S2 H 0.4452 0.3621 0.2786 0.037 Uiso 1 1 calc R
C6S C 0.4322(2) 0.4475(2) 0.34008(15) 0.0334(9) Uani 1 1 d .
H6S1 H 0.3722 0.4526 0.3309 0.050 Uiso 1 1 calc R
H6S2 H 0.4596 0.4974 0.3249 0.050 Uiso 1 1 calc R
H6S3 H 0.4455 0.4476 0.3791 0.050 Uiso 1 1 calc R
N1T N 0.84061(17) 0.35343(18) 0.09385(10) 0.0224(6) Uani 1 1 d .
H1T H 0.8910 0.3777 0.1079 0.027 Uiso 1 1 calc R
C1T C 0.7802(2) 0.3706(3) 0.13320(15) 0.0393(10) Uani 1 1 d .
H1T1 H 0.8001 0.3415 0.1675 0.047 Uiso 1 1 calc R
H1T2 H 0.7262 0.3440 0.1197 0.047 Uiso 1 1 calc R
C2T C 0.7681(3) 0.4676(3) 0.14311(16) 0.0498(12) Uani 1 1 d .
H2T1 H 0.8220 0.4955 0.1532 0.075 Uiso 1 1 calc R
H2T2 H 0.7333 0.4751 0.1721 0.075 Uiso 1 1 calc R
H2T3 H 0.7411 0.4953 0.1105 0.075 Uiso 1 1 calc R
C3T C 0.8545(3) 0.2572(2) 0.08601(18) 0.0513(13) Uani 1 1 d .
H3T1 H 0.8024 0.2308 0.0689 0.062 Uiso 1 1 calc R
H3T2 H 0.8967 0.2501 0.0610 0.062 Uiso 1 1 calc R
C4T C 0.8821(3) 0.2070(3) 0.13587(15) 0.0395(10) Uani 1 1 d .
H4T1 H 0.9256 0.2401 0.1575 0.059 Uiso 1 1 calc R
H4T2 H 0.9038 0.1496 0.1265 0.059 Uiso 1 1 calc R
H4T3 H 0.8350 0.1984 0.1563 0.059 Uiso 1 1 calc R
C5T C 0.8147(2) 0.3984(3) 0.04125(13) 0.0327(9) Uani 1 1 d .
H5T1 H 0.8066 0.4618 0.0479 0.039 Uiso 1 1 calc R
H5T2 H 0.7609 0.3738 0.0256 0.039 Uiso 1 1 calc R
C6T C 0.8771(2) 0.3883(3) 0.00065(14) 0.0399(10) Uani 1 1 d .
H6T1 H 0.9315 0.4092 0.0165 0.060 Uiso 1 1 calc R
H6T2 H 0.8588 0.4231 -0.0313 0.060 Uiso 1 1 calc R
H6T3 H 0.8810 0.3262 -0.0092 0.060 Uiso 1 1 calc R
N1U N 0.63948(16) 0.33899(18) 0.51506(10) 0.0210(6) Uani 1 1 d .
H1U H 0.5836 0.3333 0.5026 0.025 Uiso 1 1 calc R
C1U C 0.6475(2) 0.4202(2) 0.54902(14) 0.0297(9) Uani 1 1 d .
H1U1 H 0.6162 0.4115 0.5801 0.036 Uiso 1 1 calc R
H1U2 H 0.6220 0.4702 0.5279 0.036 Uiso 1 1 calc R
C2U C 0.7366(2) 0.4438(2) 0.56937(13) 0.0289(8) Uani 1 1 d .
H2U1 H 0.7646 0.3920 0.5862 0.043 Uiso 1 1 calc R
H2U2 H 0.7370 0.4914 0.5957 0.043 Uiso 1 1 calc R
H2U3 H 0.7654 0.4632 0.5394 0.043 Uiso 1 1 calc R
C3U C 0.6637(2) 0.2567(2) 0.54685(14) 0.0312(9) Uani 1 1 d .
H3U1 H 0.7242 0.2482 0.5484 0.037 Uiso 1 1 calc R
H3U2 H 0.6502 0.2646 0.5839 0.037 Uiso 1 1 calc R
C4U C 0.6203(2) 0.1758(3) 0.52313(18) 0.0448(11) Uani 1 1 d .
H4U1 H 0.5605 0.1863 0.5177 0.067 Uiso 1 1 calc R
H4U2 H 0.6321 0.1259 0.5475 0.067 Uiso 1 1 calc R
H4U3 H 0.6401 0.1624 0.4887 0.067 Uiso 1 1 calc R
C5U C 0.6848(2) 0.3454(2) 0.46650(12) 0.0228(8) Uani 1 1 d .
H5U1 H 0.6782 0.2893 0.4464 0.027 Uiso 1 1 calc R
H5U2 H 0.7445 0.3538 0.4781 0.027 Uiso 1 1 calc R
C6U C 0.6540(2) 0.4203(2) 0.42983(14) 0.0313(9) Uani 1 1 d .
H6U1 H 0.5948 0.4126 0.4184 0.047 Uiso 1 1 calc R
H6U2 H 0.6843 0.4206 0.3984 0.047 Uiso 1 1 calc R
H6U3 H 0.6630 0.4763 0.4490 0.047 Uiso 1 1 calc R
N1V N 1.01730(19) 0.4713(2) 0.12162(13) 0.0333(8) Uani 1 1 d .
O1V O 0.99856(17) 0.3960(2) 0.13669(11) 0.0485(8) Uani 1 1 d .
O2V O 1.08916(16) 0.49901(17) 0.12834(12) 0.0428(7) Uani 1 1 d .
O3V O 0.96210(19) 0.5177(2) 0.09720(16) 0.0763(12) Uani 1 1 d .
N1W N 0.42925(17) 0.35326(18) 0.47576(11) 0.0210(6) Uani 1 1 d .
O1W O 0.45329(15) 0.38763(17) 0.51931(9) 0.0345(6) Uani 1 1 d .
O2W O 0.35702(14) 0.36039(16) 0.45415(10) 0.0309(6) Uani 1 1 d .
O3W O 0.48160(13) 0.30964(15) 0.45194(9) 0.0238(5) Uani 1 1 d .

loop_
_atom_site_aniso_label
_atom_site_aniso_U_11
_atom_site_aniso_U_22
_atom_site_aniso_U_33
_atom_site_aniso_U_23
_atom_site_aniso_U_13
_atom_site_aniso_U_12
Yb1 0.01110(6) 0.00929(7) 0.01242(6) 0.00041(5) 0.00145(4) 0.00027(5)
Br1 0.01985(16) 0.01450(18) 0.02716(17) 0.00545(14) 0.00744(13) 0.00039(13)
Br2 0.02946(19) 0.01282(19) 0.0510(2) -0.00279(16) 0.01875(17) 0.00284(15)
Br3 0.02522(17) 0.01465(18) 0.02397(16) 0.00553(14) 0.00292(14) 0.00414(14)
Br4 0.02219(16) 0.01341(17) 0.02294(16) -0.00123(13) 0.00097(13) -0.00155(13)
O1 0.0130(10) 0.0118(12) 0.0188(11) 0.0023(9) 0.0027(9) 0.0017(9)
O2 0.0184(11) 0.0125(12) 0.0214(11) 0.0016(9) 0.0058(9) 0.0012(9)
O3 0.0171(11) 0.0113(12) 0.0164(10) -0.0008(9) 0.0004(9) 0.0013(9)
O4 0.0118(10) 0.0122(12) 0.0176(10) 0.0005(9) 0.0013(8) 0.0018(9)
N1 0.0142(12) 0.0076(13) 0.0112(11) -0.0002(10) 0.0022(10) -0.0036(10)
N2 0.0101(12) 0.0119(14) 0.0165(12) -0.0008(11) 0.0004(10) 0.0015(10)
N3 0.0076(11) 0.0111(14) 0.0192(13) 0.0008(11) 0.0006(10) 0.0005(10)
N4 0.0146(12) 0.0124(14) 0.0146(12) -0.0002(11) 0.0020(10) 0.0018(11)
C1 0.0168(15) 0.0138(17) 0.0091(13) -0.0031(12) 0.0023(11) -0.0004(13)
C2 0.0186(15) 0.0120(17) 0.0129(14) -0.0001(12) 0.0045(12) 0.0021(13)
C3 0.0190(16) 0.0150(18) 0.0172(15) -0.0009(13) 0.0057(13) -0.0069(13)
C4 0.0138(14) 0.0236(19) 0.0192(15) -0.0012(14) 0.0044(12) -0.0015(14)
C5 0.0194(16) 0.0149(18) 0.0166(15) -0.0010(13) -0.0009(13) 0.0015(13)
C6 0.0145(14) 0.0167(17) 0.0099(13) -0.0003(13) -0.0001(11) 0.0002(13)
C7 0.0166(15) 0.0097(16) 0.0122(14) 0.0008(12) 0.0022(12) 0.0029(12)
C8 0.0149(15) 0.0121(17) 0.0145(14) 0.0007(13) 0.0005(12) 0.0010(13)
C9 0.0200(16) 0.0164(18) 0.0158(15) -0.0023(13) 0.0055(13) 0.0011(14)
C10 0.0236(17) 0.0132(18) 0.0194(16) -0.0013(14) 0.0034(14) 0.0002(14)
C11 0.0188(15) 0.0104(17) 0.0188(15) 0.0008(13) 0.0026(13) -0.0046(13)
C12 0.0143(15) 0.0150(17) 0.0164(15) 0.0016(13) 0.0035(12) -0.0014(13)
C13 0.0158(15) 0.0115(17) 0.0122(14) 0.0032(12) 0.0023(12) 0.0014(13)
C14 0.0105(14) 0.0135(17) 0.0153(14) 0.0012(13) 0.0002(11) -0.0019(12)
C15 0.0111(14) 0.0131(17) 0.0158(14) -0.0021(13) 0.0037(12) -0.0010(12)
C16 0.0147(15) 0.0227(19) 0.0167(15) 0.0005(14) 0.0009(12) 0.0000(14)
C17 0.0202(17) 0.032(2) 0.0172(16) -0.0031(15) 0.0039(13) 0.0003(15)
C18 0.0182(16) 0.025(2) 0.0239(17) -0.0160(15) 0.0051(14) -0.0037(14)
C19 0.0103(14) 0.0116(17) 0.0280(17) -0.0037(14) 0.0036(13) -0.0011(12)
C20 0.0085(13) 0.0157(17) 0.0189(14) -0.0010(13) 0.0021(11) -0.0028(13)
C21 0.0098(13) 0.0131(17) 0.0168(14) 0.0007(13) 0.0018(11) -0.0015(12)
C22 0.0116(14) 0.0094(16) 0.0233(16) 0.0025(13) 0.0010(12) -0.0017(12)
C23 0.0178(15) 0.0188(19) 0.0185(15) 0.0056(14) 0.0012(12) -0.0046(14)
C24 0.0225(17) 0.0207(19) 0.0137(14) -0.0008(14) 0.0030(13) -0.0038(14)
C25 0.0161(15) 0.0164(18) 0.0200(15) -0.0045(13) 0.0054(13) -0.0038(13)
C26 0.0107(14) 0.0131(17) 0.0157(14) 0.0009(13) -0.0015(12) -0.0010(12)
C27 0.0135(14) 0.0110(17) 0.0190(15) -0.0032(13) 0.0023(12) 0.0003(12)
C28 0.0134(15) 0.0128(17) 0.0188(15) 0.0018(13) 0.0054(12) 0.0030(12)
C29 0.0180(16) 0.0139(18) 0.0244(17) -0.0010(14) 0.0018(13) 0.0009(13)
C30 0.0183(16) 0.0112(18) 0.037(2) 0.0003(15) 0.0050(15) -0.0028(14)
C31 0.0246(17) 0.0122(18) 0.0281(18) 0.0079(14) 0.0047(14) 0.0029(14)
C32 0.0174(16) 0.0195(19) 0.0234(17) 0.0029(14) 0.0016(13) 0.0007(14)
C33 0.0157(15) 0.0091(16) 0.0187(15) -0.0019(13) 0.0066(12) 0.0012(12)
C34 0.0209(16) 0.0147(17) 0.0136(14) 0.0034(13) -0.0006(12) 0.0044(13)
C35 0.0166(15) 0.0123(17) 0.0152(14) 0.0003(13) -0.0001(12) 0.0006(13)
C36 0.0193(16) 0.0187(18) 0.0175(15) 0.0022(14) -0.0015(13) 0.0041(14)
C37 0.0157(15) 0.0240(19) 0.0232(17) -0.0006(15) -0.0065(13) 0.0030(14)
C38 0.0222(17) 0.0214(19) 0.0170(15) -0.0006(14) -0.0034(13) -0.0017(14)
C39 0.0202(16) 0.0128(17) 0.0140(14) 0.0041(13) 0.0007(12) 0.0024(13)
C40 0.0175(15) 0.0149(17) 0.0078(13) 0.0016(12) 0.0019(11) -0.0017(13)
N1S 0.0267(15) 0.0307(18) 0.0166(13) 0.0025(13) 0.0049(12) -0.0027(13)
C1S 0.033(2) 0.073(3) 0.0210(18) -0.004(2) 0.0007(16) -0.013(2)
C2S 0.042(2) 0.056(3) 0.047(2) -0.014(2) 0.017(2) -0.019(2)
C3S 0.056(3) 0.027(2) 0.028(2) 0.0004(17) 0.0138(19) 0.005(2)
C4S 0.046(2) 0.034(2) 0.039(2) 0.0104(19) 0.0205(19) 0.014(2)
C5S 0.034(2) 0.030(2) 0.0302(19) 0.0085(17) 0.0131(17) 0.0028(17)
C6S 0.035(2) 0.030(2) 0.039(2) 0.0133(18) 0.0159(18) 0.0119(18)
N1T 0.0237(15) 0.0203(16) 0.0214(14) -0.0017(12) -0.0052(12) 0.0020(12)
C1T 0.030(2) 0.059(3) 0.029(2) 0.008(2) 0.0020(17) -0.004(2)
C2T 0.063(3) 0.057(3) 0.032(2) 0.010(2) 0.019(2) 0.037(3)
C3T 0.064(3) 0.025(2) 0.057(3) -0.005(2) -0.024(2) 0.004(2)
C4T 0.044(2) 0.031(2) 0.043(2) 0.0077(19) 0.002(2) 0.007(2)
C5T 0.034(2) 0.039(2) 0.0230(18) 0.0001(17) -0.0067(16) 0.0084(18)
C6T 0.044(2) 0.048(3) 0.029(2) -0.0038(19) 0.0080(18) 0.017(2)
N1U 0.0148(13) 0.0269(17) 0.0214(14) 0.0044(13) 0.0020(11) 0.0063(12)
C1U 0.0211(17) 0.040(2) 0.0280(18) -0.0050(17) 0.0019(15) 0.0065(17)
C2U 0.0264(18) 0.036(2) 0.0232(17) -0.0032(17) -0.0002(15) 0.0033(17)
C3U 0.0264(18) 0.038(2) 0.0307(19) 0.0165(18) 0.0104(15) 0.0144(17)
C4U 0.030(2) 0.028(2) 0.075(3) 0.025(2) 0.002(2) 0.0014(18)
C5U 0.0204(17) 0.030(2) 0.0186(16) 0.0010(15) 0.0026(13) -0.0001(15)
C6U 0.0294(19) 0.035(2) 0.0281(19) 0.0121(17) -0.0035(16) -0.0100(17)
N1V 0.0299(18) 0.0260(19) 0.0410(19) -0.0049(16) -0.0083(15) 0.0046(15)
O1V 0.0355(16) 0.0446(19) 0.0605(19) 0.0192(16) -0.0152(14) -0.0142(14)
O2V 0.0263(14) 0.0285(16) 0.071(2) 0.0031(15) -0.0047(14) -0.0057(12)
O3V 0.0450(19) 0.0343(19) 0.139(3) -0.005(2) -0.034(2) 0.0078(15)
N1W 0.0212(14) 0.0206(16) 0.0217(14) 0.0061(12) 0.0048(12) -0.0046(12)
O1W 0.0360(15) 0.0438(17) 0.0236(13) -0.0112(12) 0.0037(11) -0.0017(13)
O2W 0.0156(12) 0.0390(16) 0.0377(14) -0.0008(12) 0.0009(11) 0.0003(11)
O3W 0.0187(12) 0.0290(15) 0.0244(12) 0.0004(11) 0.0052(10) 0.0062(11)

loop_
_atom_type_symbol
_atom_type_description
_atom_type_scat_dispersion_real
_atom_type_scat_dispersion_imag
_atom_type_scat_source
C C 0.0033 0.0016 'International Tables Vol C Tables 4.2.6.8 and 6.1.1.4'
H H 0.0000 0.0000 'International Tables Vol C Tables 4.2.6.8 and 6.1.1.4'
N N 0.0061 0.0033 'International Tables Vol C Tables 4.2.6.8 and 6.1.1.4'
O O 0.0106 0.0060 'International Tables Vol C Tables 4.2.6.8 and 6.1.1.4'
Br Br -0.2901 2.4595 'International Tables Vol C Tables 4.2.6.8 and 6.1.1.4'
Yb Yb -0.3850 5.5486 'International Tables Vol C Tables 4.2.6.8 and 6.1.1.4'

loop_
_geom_angle_atom_site_label_1
_geom_angle_atom_site_label_2
_geom_angle_atom_site_label_3
_geom_angle
O1 Yb1 O3 91.79(7)
O1 Yb1 O2 150.49(8)
O3 Yb1 O2 93.31(8)
O1 Yb1 O4 96.98(7)
O3 Yb1 O4 150.61(7)
O2 Yb1 O4 92.67(7)
O1 Yb1 N4 79.42(8)
O3 Yb1 N4 136.60(8)
O2 Yb1 N4 76.96(8)
O4 Yb1 N4 72.74(7)
O1 Yb1 N1 72.99(7)
O3 Yb1 N1 76.77(7)
O2 Yb1 N1 136.41(7)
O4 Yb1 N1 79.11(7)
N4 Yb1 N1 137.45(8)
O1 Yb1 N2 138.17(8)
O3 Yb1 N2 75.99(7)
O2 Yb1 N2 71.09(8)
O4 Yb1 N2 78.84(7)
N4 Yb1 N2 135.68(8)
N1 Yb1 N2 65.32(8)
O1 Yb1 N3 79.09(8)
O3 Yb1 N3 71.51(7)
O2 Yb1 N3 75.06(8)
O4 Yb1 N3 137.70(7)
N4 Yb1 N3 65.10(8)
N1 Yb1 N3 136.58(7)
N2 Yb1 N3 130.87(8)
C1 O1 Yb1 134.47(19)
C20 O2 Yb1 132.18(19)
C21 O3 Yb1 133.52(18)
C40 O4 Yb1 133.27(19)
C7 N1 C8 117.2(3)
C7 N1 Yb1 124.9(2)
C8 N1 Yb1 116.49(18)
C14 N2 C13 117.2(3)
C14 N2 Yb1 125.0(2)
C13 N2 Yb1 116.31(18)
C27 N3 C28 118.5(3)
C27 N3 Yb1 125.2(2)
C28 N3 Yb1 115.66(18)
C34 N4 C33 117.5(3)
C34 N4 Yb1 124.7(2)
C33 N4 Yb1 116.29(18)
O1 C1 C2 121.8(3)
O1 C1 C6 122.9(3)
C2 C1 C6 115.3(3)
C3 C2 C1 123.5(3)
C3 C2 Br1 119.1(2)
C1 C2 Br1 117.4(2)
C2 C3 C4 120.2(3)
C5 C4 C3 118.9(3)
C4 C5 C6 121.4(3)
C5 C6 C1 120.7(3)
C5 C6 C7 116.7(3)
C1 C6 C7 122.5(3)
N1 C7 C6 126.9(3)
C9 C8 C13 119.5(3)
C9 C8 N1 123.4(3)
C13 C8 N1 117.0(3)
C10 C9 C8 120.7(3)
C11 C10 C9 119.9(3)
C12 C11 C10 120.1(3)
C11 C12 C13 120.7(3)
C12 C13 C8 119.2(3)
C12 C13 N2 123.7(3)
C8 C13 N2 117.0(3)
N2 C14 C15 125.8(3)
C16 C15 C20 119.7(3)
C16 C15 C14 118.3(3)
C20 C15 C14 121.9(3)
C17 C16 C15 122.6(3)
C16 C17 C18 118.5(3)
C19 C18 C17 120.5(3)
C18 C19 C20 122.9(3)
C18 C19 Br2 120.4(2)
C20 C19 Br2 116.7(2)
O2 C20 C19 121.2(3)
O2 C20 C15 123.1(3)
C19 C20 C15 115.7(3)
O3 C21 C22 121.2(3)
O3 C21 C26 123.5(3)
C22 C21 C26 115.3(3)
C23 C22 C21 123.6(3)
C23 C22 Br3 120.2(2)
C21 C22 Br3 116.2(2)
C22 C23 C24 119.9(3)
C25 C24 C23 119.1(3)
C24 C25 C26 122.1(3)
C25 C26 C21 120.0(3)
C25 C26 C27 118.0(3)
C21 C26 C27 121.8(3)
N3 C27 C26 126.5(3)
C29 C28 C33 119.3(3)
C29 C28 N3 124.0(3)
C33 C28 N3 116.6(3)
C30 C29 C28 120.4(3)
C29 C30 C31 120.5(3)
C30 C31 C32 119.4(3)
C33 C32 C31 120.8(3)
C32 C33 C28 119.6(3)
C32 C33 N4 123.0(3)
C28 C33 N4 117.3(3)
N4 C34 C35 126.3(3)
C36 C35 C40 120.3(3)
C36 C35 C34 117.2(3)
C40 C35 C34 122.3(3)
C37 C36 C35 121.6(3)
C36 C37 C38 119.2(3)
C39 C38 C37 120.0(3)
C38 C39 C40 123.7(3)
C38 C39 Br4 119.1(2)
C40 C39 Br4 117.3(2)
O4 C40 C39 122.1(3)
O4 C40 C35 122.9(3)
C39 C40 C35 114.9(3)
C1S N1S C3S 112.4(3)
C1S N1S C5S 110.4(3)
C3S N1S C5S 110.8(3)
C2S C1S N1S 114.2(3)
N1S C3S C4S 111.9(3)
C6S C5S N1S 114.0(3)
C3T N1T C1T 112.2(3)
C3T N1T C5T 111.0(3)
C1T N1T C5T 111.4(3)
N1T C1T C2T 112.7(3)
C4T C3T N1T 115.0(3)
N1T C5T C6T 113.8(3)
C1U N1U C5U 113.2(3)
C1U N1U C3U 112.2(3)
C5U N1U C3U 111.2(3)
N1U C1U C2U 113.7(3)
C4U C3U N1U 112.6(3)
N1U C5U C6U 112.7(3)
O2V N1V O3V 119.4(3)
O2V N1V O1V 121.9(3)
O3V N1V O1V 118.6(3)
O1W N1W O2W 122.5(3)
O1W N1W O3W 118.3(3)
O2W N1W O3W 119.1(3)

loop_
_geom_bond_atom_site_label_1
_geom_bond_atom_site_label_2
_geom_bond_distance
Yb1 O1 2.202(2)
Yb1 O3 2.2161(19)
Yb1 O2 2.221(2)
Yb1 O4 2.2211(19)
Yb1 N4 2.478(2)
Yb1 N1 2.488(2)
Yb1 N2 2.502(2)
Yb1 N3 2.526(2)
Br1 C2 1.907(3)
Br2 C19 1.897(3)
Br3 C22 1.903(3)
Br4 C39 1.904(3)
O1 C1 1.296(3)
O2 C20 1.291(3)
O3 C21 1.294(3)
O4 C40 1.286(3)
N1 C7 1.291(4)
N1 C8 1.422(4)
N2 C14 1.296(4)
N2 C13 1.414(4)
N3 C27 1.290(4)
N3 C28 1.416(4)
N4 C34 1.288(4)
N4 C33 1.418(4)
C1 C2 1.407(4)
C1 C6 1.435(4)
C2 C3 1.370(4)
C3 C4 1.401(4)
C4 C5 1.372(4)
C5 C6 1.405(4)
C6 C7 1.436(4)
C8 C9 1.387(4)
C8 C13 1.404(4)
C9 C10 1.386(4)
C10 C11 1.385(4)
C11 C12 1.379(4)
C12 C13 1.395(4)
C14 C15 1.434(4)
C15 C16 1.401(4)
C15 C20 1.428(4)
C16 C17 1.372(4)
C17 C18 1.388(5)
C18 C19 1.373(4)
C19 C20 1.421(4)
C21 C22 1.423(4)
C21 C26 1.425(4)
C22 C23 1.371(4)
C23 C24 1.381(4)
C24 C25 1.378(4)
C25 C26 1.403(4)
C26 C27 1.441(4)
C28 C29 1.391(4)
C28 C33 1.407(4)
C29 C30 1.382(4)
C30 C31 1.387(4)
C31 C32 1.392(4)
C32 C33 1.382(4)
C34 C35 1.446(4)
C35 C36 1.407(4)
C35 C40 1.436(4)
C36 C37 1.375(4)
C37 C38 1.386(4)
C38 C39 1.376(4)
C39 C40 1.414(4)
N1S C1S 1.501(4)
N1S C3S 1.504(5)
N1S C5S 1.505(4)
C1S C2S 1.497(5)
C3S C4S 1.517(5)
C5S C6S 1.504(5)
N1T C3T 1.495(4)
N1T C1T 1.497(4)
N1T C5T 1.506(4)
C1T C2T 1.512(5)
C3T C4T 1.492(5)
C5T C6T 1.529(5)
N1U C1U 1.497(4)
N1U C5U 1.502(4)
N1U C3U 1.511(4)
C1U C2U 1.523(4)
C3U C4U 1.506(5)
C5U C6U 1.514(4)
N1V O2V 1.236(4)
N1V O3V 1.246(4)
N1V O1V 1.254(4)
N1W O1W 1.236(3)
N1W O2W 1.241(3)
N1W O3W 1.282(3)

loop_
_geom_torsion_atom_site_label_1
_geom_torsion_atom_site_label_2
_geom_torsion_atom_site_label_3
_geom_torsion_atom_site_label_4
_geom_torsion
O3 Yb1 O1 C1 -33.1(3)
O2 Yb1 O1 C1 -133.1(2)
O4 Yb1 O1 C1 118.8(3)
N4 Yb1 O1 C1 -170.3(3)
N1 Yb1 O1 C1 42.4(3)
N2 Yb1 O1 C1 37.7(3)
N3 Yb1 O1 C1 -103.9(3)
O1 Yb1 O2 C20 124.3(3)
O3 Yb1 O2 C20 24.7(3)
O4 Yb1 O2 C20 -126.5(3)
N4 Yb1 O2 C20 161.9(3)
N1 Yb1 O2 C20 -49.5(3)
N2 Yb1 O2 C20 -49.2(2)
N3 Yb1 O2 C20 94.6(3)
O1 Yb1 O3 C21 -124.2(3)
O2 Yb1 O3 C21 26.7(3)
O4 Yb1 O3 C21 128.1(2)
N4 Yb1 O3 C21 -47.8(3)
N1 Yb1 O3 C21 163.7(3)
N2 Yb1 O3 C21 96.3(3)
N3 Yb1 O3 C21 -46.4(2)
O1 Yb1 O4 C40 121.2(3)
O3 Yb1 O4 C40 -132.4(2)
O2 Yb1 O4 C40 -30.8(3)
N4 Yb1 O4 C40 44.6(3)
N1 Yb1 O4 C40 -167.7(3)
N2 Yb1 O4 C40 -101.0(3)
N3 Yb1 O4 C40 39.8(3)
O1 Yb1 N1 C7 -33.1(2)
O3 Yb1 N1 C7 63.0(2)
O2 Yb1 N1 C7 143.7(2)
O4 Yb1 N1 C7 -134.0(2)
N4 Yb1 N1 C7 -85.0(2)
N2 Yb1 N1 C7 143.4(2)
N3 Yb1 N1 C7 19.2(3)
O1 Yb1 N1 C8 160.5(2)
O3 Yb1 N1 C8 -103.41(19)
O2 Yb1 N1 C8 -22.7(2)
O4 Yb1 N1 C8 59.67(18)
N4 Yb1 N1 C8 108.6(2)
N2 Yb1 N1 C8 -22.94(17)
N3 Yb1 N1 C8 -147.15(17)
O1 Yb1 N2 C14 -137.8(2)
O3 Yb1 N2 C14 -61.1(2)
O2 Yb1 N2 C14 37.4(2)
O4 Yb1 N2 C14 134.2(2)
N4 Yb1 N2 C14 83.6(2)
N1 Yb1 N2 C14 -142.8(2)
N3 Yb1 N2 C14 -11.5(3)
O1 Yb1 N2 C13 27.9(2)
O3 Yb1 N2 C13 104.63(19)
O2 Yb1 N2 C13 -156.8(2)
O4 Yb1 N2 C13 -60.07(19)
N4 Yb1 N2 C13 -110.65(19)
N1 Yb1 N2 C13 22.97(18)
N3 Yb1 N2 C13 154.22(17)
O1 Yb1 N3 C27 129.1(2)
O3 Yb1 N3 C27 33.5(2)
O2 Yb1 N3 C27 -65.3(2)
O4 Yb1 N3 C27 -142.5(2)
N4 Yb1 N3 C27 -147.6(3)
N1 Yb1 N3 C27 78.7(3)
N2 Yb1 N3 C27 -17.7(3)
O1 Yb1 N3 C28 -59.62(19)
O3 Yb1 N3 C28 -155.3(2)
O2 Yb1 N3 C28 106.0(2)
O4 Yb1 N3 C28 28.8(2)
N4 Yb1 N3 C28 23.67(18)
N1 Yb1 N3 C28 -110.0(2)
N2 Yb1 N3 C28 153.58(18)
O1 Yb1 N4 C34 -136.6(2)
O3 Yb1 N4 C34 142.1(2)
O2 Yb1 N4 C34 61.2(2)
O4 Yb1 N4 C34 -35.8(2)
N1 Yb1 N4 C34 -86.7(3)
N2 Yb1 N4 C34 16.7(3)
N3 Yb1 N4 C34 140.6(3)
O1 Yb1 N4 C33 57.55(19)
O3 Yb1 N4 C33 -23.8(2)
O2 Yb1 N4 C33 -104.6(2)
O4 Yb1 N4 C33 158.4(2)
N1 Yb1 N4 C33 107.5(2)
N2 Yb1 N4 C33 -149.11(18)
N3 Yb1 N4 C33 -25.24(18)
Yb1 O1 C1 C2 147.3(2)
Yb1 O1 C1 C6 -34.7(4)
O1 C1 C2 C3 -179.3(3)
C6 C1 C2 C3 2.6(4)
O1 C1 C2 Br1 2.5(4)
C6 C1 C2 Br1 -175.66(19)
C1 C2 C3 C4 -2.3(5)
Br1 C2 C3 C4 175.9(2)
C2 C3 C4 C5 -0.3(4)
C3 C4 C5 C6 2.4(4)
C4 C5 C6 C1 -2.1(4)
C4 C5 C6 C7 -177.9(3)
O1 C1 C6 C5 -178.5(3)
C2 C1 C6 C5 -0.4(4)
O1 C1 C6 C7 -2.9(4)
C2 C1 C6 C7 175.2(3)
C8 N1 C7 C6 -173.1(3)
Yb1 N1 C7 C6 20.7(4)
C5 C6 C7 N1 -178.4(3)
C1 C6 C7 N1 5.8(5)
C7 N1 C8 C9 37.3(4)
Yb1 N1 C8 C9 -155.3(2)
C7 N1 C8 C13 -145.7(3)
Yb1 N1 C8 C13 21.7(3)
C13 C8 C9 C10 1.0(4)
N1 C8 C9 C10 177.9(3)
C8 C9 C10 C11 -0.6(5)
C9 C10 C11 C12 -0.3(5)
C10 C11 C12 C13 1.0(4)
C11 C12 C13 C8 -0.6(4)
C11 C12 C13 N2 -177.9(3)
C9 C8 C13 C12 -0.3(4)
N1 C8 C13 C12 -177.4(2)
C9 C8 C13 N2 177.1(3)
N1 C8 C13 N2 0.0(4)
C14 N2 C13 C12 -37.3(4)
Yb1 N2 C13 C12 155.8(2)
C14 N2 C13 C8 145.4(3)
Yb1 N2 C13 C8 -21.5(3)
C13 N2 C14 C15 173.4(3)
Yb1 N2 C14 C15 -21.0(4)
N2 C14 C15 C16 173.4(3)
N2 C14 C15 C20 -9.6(4)
C20 C15 C16 C17 -1.5(5)
C14 C15 C16 C17 175.5(3)
C15 C16 C17 C18 -0.9(5)
C16 C17 C18 C19 1.9(5)
C17 C18 C19 C20 -0.5(5)
C17 C18 C19 Br2 179.1(2)
Yb1 O2 C20 C19 -141.0(2)
Yb1 O2 C20 C15 40.9(4)
C18 C19 C20 O2 -179.9(3)
Br2 C19 C20 O2 0.4(4)
C18 C19 C20 C15 -1.7(4)
Br2 C19 C20 C15 178.6(2)
C16 C15 C20 O2 -179.2(3)
C14 C15 C20 O2 4.0(4)
C16 C15 C20 C19 2.7(4)
C14 C15 C20 C19 -174.2(3)
Yb1 O3 C21 C22 -142.7(2)
Yb1 O3 C21 C26 39.0(4)
O3 C21 C22 C23 -179.0(3)
C26 C21 C22 C23 -0.7(4)
O3 C21 C22 Br3 1.8(4)
C26 C21 C22 Br3 -179.9(2)
C21 C22 C23 C24 -0.5(5)
Br3 C22 C23 C24 178.7(2)
C22 C23 C24 C25 0.9(5)
C23 C24 C25 C26 -0.1(5)
C24 C25 C26 C21 -1.1(5)
C24 C25 C26 C27 174.6(3)
O3 C21 C26 C25 179.8(3)
C22 C21 C26 C25 1.4(4)
O3 C21 C26 C27 4.3(4)
C22 C21 C26 C27 -174.1(3)
C28 N3 C27 C26 171.8(3)
Yb1 N3 C27 C26 -17.1(4)
C25 C26 C27 N3 173.5(3)
C21 C26 C27 N3 -10.9(5)
C27 N3 C28 C29 -32.3(4)
Yb1 N3 C28 C29 155.8(2)
C27 N3 C28 C33 151.4(3)
Yb1 N3 C28 C33 -20.5(3)
C33 C28 C29 C30 1.3(5)
N3 C28 C29 C30 -174.9(3)
C28 C29 C30 C31 1.1(5)
C29 C30 C31 C32 -1.9(5)
C30 C31 C32 C33 0.3(5)
C31 C32 C33 C28 2.2(5)
C31 C32 C33 N4 178.4(3)
C29 C28 C33 C32 -3.0(4)
N3 C28 C33 C32 173.5(3)
C29 C28 C33 N4 -179.4(3)
N3 C28 C33 N4 -3.0(4)
C34 N4 C33 C32 42.4(4)
Yb1 N4 C33 C32 -150.7(2)
C34 N4 C33 C28 -141.2(3)
Yb1 N4 C33 C28 25.6(3)
C33 N4 C34 C35 -173.1(3)
Yb1 N4 C34 C35 21.2(4)
N4 C34 C35 C36 -175.2(3)
N4 C34 C35 C40 9.2(5)
C40 C35 C36 C37 0.7(5)
C34 C35 C36 C37 -175.0(3)
C35 C36 C37 C38 2.8(5)
C36 C37 C38 C39 -2.1(5)
C37 C38 C39 C40 -2.2(5)
C37 C38 C39 Br4 179.2(2)
Yb1 O4 C40 C39 148.4(2)
Yb1 O4 C40 C35 -34.4(4)
C38 C39 C40 O4 -177.2(3)
Br4 C39 C40 O4 1.5(4)
C38 C39 C40 C35 5.4(4)
Br4 C39 C40 C35 -176.0(2)
C36 C35 C40 O4 178.0(3)
C34 C35 C40 O4 -6.5(4)
C36 C35 C40 C39 -4.5(4)
C34 C35 C40 C39 170.9(3)
C3S N1S C1S C2S 64.3(4)
C5S N1S C1S C2S -171.5(3)
C1S N1S C3S C4S -167.7(3)
C5S N1S C3S C4S 68.4(4)
C1S N1S C5S C6S 67.6(4)
C3S N1S C5S C6S -167.3(3)
C3T N1T C1T C2T 177.8(3)
C5T N1T C1T C2T -57.1(4)
C1T N1T C3T C4T -55.8(5)
C5T N1T C3T C4T 178.8(4)
C3T N1T C5T C6T -58.0(4)
C1T N1T C5T C6T 176.1(3)
C5U N1U C1U C2U -58.7(4)
C3U N1U C1U C2U 68.2(4)
C1U N1U C3U C4U 152.6(3)
C5U N1U C3U C4U -79.5(4)
C1U N1U C5U C6U -60.1(3)
C3U N1U C5U C6U 172.4(3)
